data_2239247
loop_
_publ_author_name
'Sow, Mouhamadou Moustapha'
'Diouf, Ousmane'
'Seck, Matar'
'Barry, Aliou Hamady'
'Gaye, Mohamed'

_publ_section_title
;
 1,5-Bis(2-hydroxy-3-methoxybenzylidene)carbonohydrazide methanol
 0.47-solvate
;
_journal_coeditor_code GK2603
_journal_issue 4
_journal_name_full 'Acta Crystallographica Section E'
_journal_page_first o423
_journal_paper_doi 10.1107/S1600536814004802
_journal_volume 70
_journal_year 2014
_chemical_formula_iupac 'C17 H18 N4 O5, 0.47C1 H4 O'
_chemical_formula_moiety 'C17 H18 N4 O5, 0.47(C1 H4 O)'
_chemical_formula_sum 'C17.47 H19.87 N4 O5.47'
_chemical_formula_weight 373.40
_chemical_name_systematic
;
1,5-Bis(2-hydroxy-3-methoxybenzylidene)carbonohydrazide methanol 0.47-solvate
;
_space_group_IT_number 43
_symmetry_cell_setting orthorhombic
_symmetry_space_group_name_Hall 'F 2 -2d'
_symmetry_space_group_name_H-M 'F d d 2'
_atom_sites_solution_hydrogens geom
_atom_sites_solution_primary direct
_atom_sites_solution_secondary difmap
_audit_creation_method SHELXL-97
_cell_angle_alpha 90.00
_cell_angle_beta 90.00
_cell_angle_gamma 90.00
_cell_formula_units_Z 8
_cell_length_a 9.4470(7)
_cell_length_b 17.5850(9)
_cell_length_c 22.8714(12)
_cell_measurement_reflns_used 25
_cell_measurement_temperature 293(2)
_cell_measurement_theta_max 15
_cell_measurement_theta_min 11
_cell_volume 3799.5(4)
_computing_cell_refinement 'CAD-4 EXPRESS (Enraf--Nonius, 1994)'
_computing_data_collection 'CAD-4 EXPRESS (Enraf--Nonius, 1994)'
_computing_data_reduction 'XCAD4 (Harms & Wocadlo, 1995)'
_computing_molecular_graphics 'ORTEP-3 for Windows (Farrugia, 2012)'
_computing_publication_material 'SHELXL97 (Sheldrick, 2008)'
_computing_structure_refinement 'SHELXL97 (Sheldrick, 2008)'
_computing_structure_solution 'SHELXS97 (Sheldrick,2008)'
_diffrn_ambient_temperature 293(2)
_diffrn_measured_fraction_theta_full 0.998
_diffrn_measured_fraction_theta_max 0.998
_diffrn_measurement_device '\k-geometry diffractometer'
_diffrn_measurement_device_type 'Enraf--Nonius CAD-4'
_diffrn_measurement_method 'non-profiled omega/2theta scans'
_diffrn_radiation_monochromator graphite
_diffrn_radiation_source 'fine-focus sealed tube'
_diffrn_radiation_type MoK\a
_diffrn_radiation_wavelength 0.71073
_diffrn_reflns_av_R_equivalents 0.1049
_diffrn_reflns_av_sigmaI/netI 0.0390
_diffrn_reflns_limit_h_max 11
_diffrn_reflns_limit_h_min -11
_diffrn_reflns_limit_k_max 20
_diffrn_reflns_limit_k_min -1
_diffrn_reflns_limit_l_max 27
_diffrn_reflns_limit_l_min -27
_diffrn_reflns_number 9573
_diffrn_reflns_theta_full 25.01
_diffrn_reflns_theta_max 25.01
_diffrn_reflns_theta_min 2.60
_diffrn_standards_decay_% 2
_diffrn_standards_interval_time 120
_diffrn_standards_number 2
_exptl_absorpt_coefficient_mu 0.099
_exptl_absorpt_correction_type none
_exptl_crystal_colour colorless
_exptl_crystal_density_diffrn 1.306
_exptl_crystal_density_method 'not measured'
_exptl_crystal_description prismatic
_exptl_crystal_F_000 1571.4
_exptl_crystal_size_max 0.1
_exptl_crystal_size_mid 0.08
_exptl_crystal_size_min 0.05
_refine_diff_density_max 0.168
_refine_diff_density_min -0.186
_refine_ls_extinction_method none
_refine_ls_goodness_of_fit_ref 1.247
_refine_ls_hydrogen_treatment mixed
_refine_ls_matrix_type full
_refine_ls_number_parameters 146
_refine_ls_number_reflns 862
_refine_ls_number_restraints 1
_refine_ls_restrained_S_all 1.246
_refine_ls_R_factor_all 0.0806
_refine_ls_R_factor_gt 0.0436
_refine_ls_shift/su_max 0.000
_refine_ls_shift/su_mean 0.000
_refine_ls_structure_factor_coef Fsqd
_refine_ls_weighting_details 'calc w=1/[\s^2^(Fo^2^)+(0.0306P)^2^+5.2614P] where P=(Fo^2^+2Fc^2^)/3'
_refine_ls_weighting_scheme calc
_refine_ls_wR_factor_gt 0.0893
_refine_ls_wR_factor_ref 0.1105
_reflns_number_gt 658
_reflns_number_total 862
_reflns_threshold_expression I>2sigma(I)
_cod_data_source_file gk2603sup1.cif
_cod_data_source_block I
_cod_database_code 2239247
_cod_database_fobs_code 2239247

loop_
_symmetry_equiv_pos_as_xyz
'x, y, z'
'-x, -y, z'
'-x+1/4, y+1/4, z+1/4'
'x+3/4, -y+3/4, z+1/4'
'x, y+1/2, z+1/2'
'-x, -y+1/2, z+1/2'
'-x+1/4, y+3/4, z+3/4'
'x+3/4, -y+5/4, z+3/4'
'x+1/2, y, z+1/2'
'-x+1/2, -y, z+1/2'
'-x+3/4, y+1/4, z+3/4'
'x+5/4, -y+3/4, z+3/4'
'x+1/2, y+1/2, z'
'-x+1/2, -y+1/2, z'
'-x+3/4, y+3/4, z+1/4'
'x+5/4, -y+5/4, z+1/4'

loop_
_atom_site_type_symbol
_atom_site_label
_atom_site_fract_x
_atom_site_fract_y
_atom_site_fract_z
_atom_site_U_iso_or_equiv
_atom_site_adp_type
_atom_site_calc_flag
_atom_site_refinement_flags
_atom_site_occupancy
_atom_site_symmetry_multiplicity
_atom_site_disorder_assembly
_atom_site_disorder_group
O O1 0.6805(4) 0.1635(2) 0.02775(15) 0.0559(10) Uani d . 1 1 A 1
O O2 1.0000 0.0000 0.0525(2) 0.0641(14) Uani d S 1 2 B 1
O O3 0.4920(4) 0.2637(2) -0.00424(17) 0.0680(12) Uani d . 1 1 A 1
N N1 0.8123(4) 0.0896(2) 0.11591(18) 0.0471(10) Uani d . 1 1 A 1
N N2 0.9127(5) 0.0436(2) 0.1418(2) 0.0533(11) Uani d . 1 1 A 1
C C1 0.6048(5) 0.1974(3) 0.0728(2) 0.0459(12) Uani d . 1 1 A 1
C C2 0.5016(5) 0.2512(3) 0.0560(2) 0.0512(13) Uani d . 1 1 A 1
C C3 0.4200(5) 0.2864(3) 0.0996(3) 0.0567(14) Uani d . 1 1 A 1
H H3 0.3505 0.3211 0.0888 0.068 Uiso calc R 1 1 A 1
C C4 0.4409(5) 0.2704(3) 0.1594(3) 0.0595(15) Uani d . 1 1 A 1
H H4 0.3856 0.2946 0.1874 0.071 Uiso calc R 1 1 A 1
C C5 0.5434(5) 0.2189(3) 0.1765(2) 0.0528(13) Uani d . 1 1 A 1
H H5 0.5580 0.2087 0.2159 0.063 Uiso calc R 1 1 A 1
C C6 0.6269(5) 0.1813(3) 0.1329(2) 0.0423(11) Uani d . 1 1 A 1
C C7 0.7364(5) 0.1284(3) 0.1531(2) 0.0459(12) Uani d . 1 1 A 1
H H7 0.7519 0.1223 0.1930 0.055 Uiso calc R 1 1 A 1
C C8 1.0000 0.0000 0.1068(3) 0.0467(17) Uani d S 1 2 . 1
C C9 0.4052(7) 0.3261(4) -0.0244(3) 0.0779(19) Uani d . 1 1 A 1
H H9A 0.4081 0.3283 -0.0663 0.117 Uiso calc R 1 1 A 1
H H9B 0.4405 0.3729 -0.0086 0.117 Uiso calc R 1 1 A 1
H H9C 0.3093 0.3185 -0.0118 0.117 Uiso calc R 1 1 A 1
O O4 0.579(2) 0.1913(12) 0.3182(9) 0.098(9) Uani d P 0.234(11) 1 C 2
H H1M 0.5601 0.1599 0.3453 0.148 Uiso d PR 0.234(11) 1 C 2
C C10 0.703(3) 0.2337(18) 0.3207(10) 0.075(10) Uani d P 0.234(11) 1 . 2
H H10A 0.7221 0.2638 0.3554 0.113 Uiso d PR 0.234(11) 1 C 2
H H10B 0.7221 0.2638 0.2861 0.113 Uiso d PR 0.234(11) 1 C 2
H H10C 0.7632 0.1890 0.3207 0.113 Uiso d PR 0.234(11) 1 C 2
H H1O 0.743(5) 0.134(3) 0.048(2) 0.057(15) Uiso d . 1 1 D 1
H H2N 0.916(5) 0.040(3) 0.183(3) 0.052(15) Uiso d . 1 1 E 1

loop_
_atom_site_aniso_label
_atom_site_aniso_U_11
_atom_site_aniso_U_22
_atom_site_aniso_U_33
_atom_site_aniso_U_12
_atom_site_aniso_U_13
_atom_site_aniso_U_23
O1 0.062(2) 0.055(2) 0.051(2) 0.0187(18) -0.0048(18) -0.0067(17)
O2 0.077(4) 0.069(3) 0.047(3) 0.019(3) 0.000 0.000
O3 0.076(3) 0.063(2) 0.066(3) 0.026(2) -0.0196(19) -0.001(2)
N1 0.043(2) 0.045(2) 0.053(2) 0.004(2) -0.0026(19) 0.0038(19)
N2 0.054(3) 0.059(2) 0.047(3) 0.020(2) -0.001(2) 0.004(2)
C1 0.038(3) 0.044(2) 0.056(3) 0.000(2) -0.002(2) -0.005(2)
C2 0.046(3) 0.042(2) 0.065(3) 0.004(2) -0.010(3) 0.001(3)
C3 0.039(3) 0.049(3) 0.082(4) 0.006(2) -0.001(3) -0.005(3)
C4 0.047(3) 0.052(3) 0.080(4) 0.002(3) 0.017(3) -0.008(3)
C5 0.046(3) 0.053(3) 0.059(3) -0.002(2) 0.014(2) 0.002(3)
C6 0.039(3) 0.035(2) 0.052(3) -0.001(2) 0.004(2) -0.002(2)
C7 0.047(3) 0.044(3) 0.046(3) -0.001(2) 0.000(2) 0.006(2)
C8 0.047(4) 0.040(4) 0.053(5) 0.003(3) 0.000 0.000
C9 0.082(4) 0.058(3) 0.094(5) 0.015(3) -0.025(4) 0.014(3)
O4 0.117(19) 0.087(15) 0.091(17) 0.004(12) 0.030(13) 0.010(12)
C10 0.07(2) 0.10(3) 0.057(16) 0.021(19) -0.001(11) -0.018(15)

loop_
_atom_type_symbol
_atom_type_description
_atom_type_scat_dispersion_real
_atom_type_scat_dispersion_imag
_atom_type_scat_source
C C 0.0033 0.0016 'International Tables Vol C Tables 4.2.6.8 and 6.1.1.4'
H H 0.0000 0.0000 'International Tables Vol C Tables 4.2.6.8 and 6.1.1.4'
N N 0.0061 0.0033 'International Tables Vol C Tables 4.2.6.8 and 6.1.1.4'
O O 0.0106 0.0060 'International Tables Vol C Tables 4.2.6.8 and 6.1.1.4'

loop_
_geom_angle_atom_site_label_1
_geom_angle_atom_site_label_2
_geom_angle_atom_site_label_3
_geom_angle_site_symmetry_1
_geom_angle_site_symmetry_3
_geom_angle
C1 O1 H1O . . 102(3)
C2 O3 C9 . . 118.1(4)
C7 N1 N2 . . 113.9(4)
N1 N2 C8 . . 119.1(5)
N1 N2 H2N . . 120(3)
C8 N2 H2N . . 121(3)
O1 C1 C2 . . 116.1(5)
O1 C1 C6 . . 123.9(4)
C2 C1 C6 . . 120.0(5)
O3 C2 C3 . . 126.5(5)
O3 C2 C1 . . 114.8(5)
C3 C2 C1 . . 118.7(5)
C2 C3 C4 . . 121.7(5)
C2 C3 H3 . . 119.2
C4 C3 H3 . . 119.2
C5 C4 C3 . . 120.2(5)
C5 C4 H4 . . 119.9
C3 C4 H4 . . 119.9
C4 C5 C6 . . 119.4(5)
C4 C5 H5 . . 120.3
C6 C5 H5 . . 120.3
C1 C6 C5 . . 120.1(4)
C1 C6 C7 . . 122.3(4)
C5 C6 C7 . . 117.5(4)
N1 C7 C6 . . 121.0(4)
N1 C7 H7 . . 119.5
C6 C7 H7 . . 119.5
O2 C8 N2 . . 125.4(3)
O2 C8 N2 . 2_755 125.4(3)
N2 C8 N2 . 2_755 109.2(7)
O3 C9 H9A . . 109.5
O3 C9 H9B . . 109.5
H9A C9 H9B . . 109.5
O3 C9 H9C . . 109.5
H9A C9 H9C . . 109.5
H9B C9 H9C . . 109.5
C10 O4 H1M . . 119.9
C10 C10 O4 14_655 . 177.6(17)
C10 C10 H10A 14_655 . 63.1
O4 C10 H10A . . 118.9
C10 C10 H10B 14_655 . 63.1
O4 C10 H10B . . 114.5
H10A C10 H10B . . 109.6
C10 C10 H10C 14_655 . 87.1
O4 C10 H10C . . 93.3
H10A C10 H10C . . 109.6
H10B C10 H10C . . 109.6

loop_
_geom_bond_atom_site_label_1
_geom_bond_atom_site_label_2
_geom_bond_site_symmetry_2
_geom_bond_distance
O1 C1 . 1.389(6)
O1 H1O . 0.91(5)
O2 C8 . 1.243(8)
O3 C2 . 1.397(6)
O3 C9 . 1.445(6)
N1 C7 . 1.305(6)
N1 N2 . 1.381(5)
N2 C8 . 1.381(6)
N2 H2N . 0.94(6)
C1 C2 . 1.413(6)
C1 C6 . 1.418(7)
C2 C3 . 1.405(8)
C3 C4 . 1.411(8)
C3 H3 . 0.9300
C4 C5 . 1.382(7)
C4 H4 . 0.9300
C5 C6 . 1.433(7)
C5 H5 . 0.9300
C6 C7 . 1.466(6)
C7 H7 . 0.9300
C8 N2 2_755 1.381(6)
C9 H9A . 0.9600
C9 H9B . 0.9600
C9 H9C . 0.9600
O4 C10 . 1.39(3)
O4 H1M . 0.8500
C10 C10 14_655 1.06(5)
C10 H10A . 0.9700
C10 H10B . 0.9700
C10 H10C . 0.9700

loop_
_geom_hbond_atom_site_label_D
_geom_hbond_atom_site_label_H
_geom_hbond_atom_site_label_A
_geom_hbond_site_symmetry_A
_geom_hbond_distance_DH
_geom_hbond_distance_HA
_geom_hbond_distance_DA
_geom_hbond_angle_DHA
O1 H1O N1 . 0.91(5) 1.86(5) 2.703(5) 152(5)
N2 H2N O3 16_445 0.94(6) 2.38(5) 3.044(6) 128(4)
N2 H2N O1 16_445 0.94(6) 2.33(6) 3.204(6) 155(4)
